data_7020625
loop_
_publ_author_name
'Garbutcheon-Singh, K Benjamin'
'Leverett, Peter'
'Myers, Simon'
'Aldrich-Wright, Janice R'

_publ_section_title
;
 Cytotoxic platinum(II) intercalators that incorporate
 1R,2R-diaminocyclopentane.
;
_journal_issue 4
_journal_name_full 'Dalton transactions (Cambridge, England : 2003)'
_journal_page_first 918
_journal_page_last 926
_journal_paper_doi 10.1039/c2dt31323e
_journal_volume 42
_journal_year 2013
_chemical_absolute_configuration unk
_chemical_formula_moiety 'C17 H20 N4 Pt, 2(Cl), 1.5(O)'
_chemical_formula_sum 'C17 H24 Cl2 N4 O1.5 Pt'
_chemical_formula_weight 574.39
_space_group_crystal_system monoclinic
_space_group_IT_number 4
_space_group_name_Hall 'P 2yb'
_space_group_name_H-M_alt 'P 1 21 1'
_symmetry_space_group_name_Hall 'P 2yb'
_symmetry_space_group_name_H-M 'P 1 21 1'
_atom_sites_solution_hydrogens geom
_atom_sites_solution_primary direct
_atom_sites_solution_secondary difmap
_audit_creation_date 2011-09-07
_audit_creation_method
;
Olex2 1.1
(compiled 2011.08.18 svn.r1934, GUI svn.r3819)
;
_audit_update_record
;
2011-09-07 # Formatted by publCIF
;
_cell_angle_alpha 90.00
_cell_angle_beta 96.5590(10)
_cell_angle_gamma 90.00
_cell_formula_units_Z 2
_cell_length_a 11.4816(9)
_cell_length_b 6.6860(5)
_cell_length_c 12.0068(9)
_cell_measurement_reflns_used 398
_cell_measurement_temperature 150(2)
_cell_measurement_theta_max 28.2
_cell_measurement_theta_min 1.8
_cell_volume 915.68(12)
_computing_molecular_graphics
;
O. V. Dolomanov, L. J. Bourhis, R. J. Gildea, J. A. K. Howard and H. Puschmann,
OLEX2: a complete structure solution, refinement and analysis program.
J. Appl. Cryst. (2009). 42, 339-341.
;
_computing_publication_material
;
O. V. Dolomanov, L. J. Bourhis, R. J. Gildea, J. A. K. Howard and H. Puschmann,
OLEX2: a complete structure solution, refinement and analysis program.
J. Appl. Cryst. (2009). 42, 339-341.
;
_computing_structure_refinement
;
SHELXL, G.M. Sheldrick, Acta Cryst.
2008). A64, 112-122
;
_computing_structure_solution 'SHELX-S (Sheldrick, 2008)'
_diffrn_ambient_temperature 150(2)
_diffrn_measured_fraction_theta_full 0.905
_diffrn_measured_fraction_theta_max 0.905
_diffrn_radiation_monochromator graphite
_diffrn_radiation_type MoK\a
_diffrn_radiation_wavelength 0.71073
_diffrn_reflns_av_R_equivalents 0.0160
_diffrn_reflns_av_unetI/netI 0.0311
_diffrn_reflns_limit_h_max 14
_diffrn_reflns_limit_h_min -14
_diffrn_reflns_limit_k_max 5
_diffrn_reflns_limit_k_min -8
_diffrn_reflns_limit_l_max 15
_diffrn_reflns_limit_l_min -15
_diffrn_reflns_number 7114
_diffrn_reflns_theta_full 28.19
_diffrn_reflns_theta_max 28.19
_diffrn_reflns_theta_min 1.79
_diffrn_source 'fine-focus sealed tube'
_exptl_absorpt_coefficient_mu 7.971
_exptl_absorpt_correction_T_max 0.7457
_exptl_absorpt_correction_T_min 0.4683
_exptl_absorpt_correction_type empirical
_exptl_absorpt_process_details SADABS
_exptl_crystal_colour yellow
_exptl_crystal_density_diffrn 2.083
_exptl_crystal_density_method 'not measured'
_exptl_crystal_description needle
_exptl_crystal_F_000 556
_exptl_crystal_size_max 0.10
_exptl_crystal_size_mid 0.05
_exptl_crystal_size_min 0.05
_refine_diff_density_max 1.097
_refine_diff_density_min -0.604
_refine_diff_density_rms 0.107
_refine_ls_abs_structure_details 'Flack H D (1983), Acta Cryst. A39, 876-881'
_refine_ls_abs_structure_Flack 0.004(9)
_refine_ls_extinction_method none
_refine_ls_goodness_of_fit_ref 0.967
_refine_ls_hydrogen_treatment constr
_refine_ls_matrix_type full
_refine_ls_number_parameters 235
_refine_ls_number_reflns 3154
_refine_ls_number_restraints 1
_refine_ls_restrained_S_all 0.967
_refine_ls_R_factor_all 0.0195
_refine_ls_R_factor_gt 0.0174
_refine_ls_shift/su_max 0.002
_refine_ls_shift/su_mean 0.000
_refine_ls_structure_factor_coef Fsqd
_refine_ls_weighting_details 'calc w=1/[\s^2^(Fo^2^)+(0.0226P)^2^+0.0000P] where P=(Fo^2^+2Fc^2^)/3'
_refine_ls_weighting_scheme calc
_refine_ls_wR_factor_gt 0.0410
_refine_ls_wR_factor_ref 0.0417
_reflns_number_gt 2961
_reflns_number_total 3154
_reflns_threshold_expression >2\s(I)
_cod_data_source_file c2dt31323e.txt
_cod_data_source_block 11jaw001:
_cod_original_formula_sum 'C17 H24 Cl2 N4 O1.50 Pt'
_cod_database_code 7020625

loop_
_space_group_symop_id
_space_group_symop_operation_xyz
1 'x, y, z'
2 '-x, y+1/2, -z'

loop_
_atom_site_label
_atom_site_type_symbol
_atom_site_fract_x
_atom_site_fract_y
_atom_site_fract_z
_atom_site_U_iso_or_equiv
_atom_site_adp_type
_atom_site_occupancy
_atom_site_symmetry_multiplicity
_atom_site_calc_flag
_atom_site_refinement_flags
C1 C 0.2826(3) 0.658(2) 0.9546(3) 0.0203(8) Uani 1 1 d .
H1 H 0.2064 0.6554 0.9738 0.024 Uiso 1 1 calc R
C2 C 0.3000(3) 0.6606(18) 0.8413(3) 0.0199(8) Uani 1 1 d .
H2 H 0.2356 0.6646 0.7868 0.024 Uiso 1 1 calc R
C3 C 0.4108(3) 0.6575(19) 0.8097(3) 0.0200(8) Uani 1 1 d .
H3 H 0.4222 0.6528 0.7343 0.024 Uiso 1 1 calc R
C4 C 0.5075(3) 0.662(2) 0.8937(3) 0.0173(7) Uani 1 1 d .
C5 C 0.4840(3) 0.658(2) 1.0060(3) 0.0161(7) Uani 1 1 d .
C6 C 0.5768(3) 0.6605(18) 1.0950(3) 0.0168(7) Uani 1 1 d .
C7 C 0.6944(3) 0.663(2) 1.0720(3) 0.0183(8) Uani 1 1 d .
C8 C 0.7818(3) 0.654(2) 1.1648(3) 0.0219(8) Uani 1 1 d .
H8 H 0.8605 0.6427 1.1543 0.026 Uiso 1 1 calc R
C9 C 0.7485(3) 0.663(2) 1.2703(3) 0.0229(9) Uani 1 1 d .
H9 H 0.8054 0.6734 1.3317 0.027 Uiso 1 1 calc R
C10 C 0.6295(3) 0.656(3) 1.2875(3) 0.0209(8) Uani 1 1 d .
H10 H 0.6090 0.6478 1.3600 0.025 Uiso 1 1 calc R
C11 C 0.6286(3) 0.6610(18) 0.8721(3) 0.0195(8) Uani 1 1 d .
H11 H 0.6462 0.6625 0.7984 0.023 Uiso 1 1 calc R
C12 C 0.7173(3) 0.6581(19) 0.9570(3) 0.0201(7) Uani 1 1 d .
H12 H 0.7944 0.6526 0.9404 0.024 Uiso 1 1 calc R
C13 C 0.2579(4) 0.6891(18) 1.4057(3) 0.028(2) Uani 1 1 d .
H13 H 0.2366 0.8305 1.3959 0.033 Uiso 1 1 calc R
C14 C 0.1779(4) 0.5674(9) 1.3235(4) 0.0241(11) Uani 1 1 d .
H14 H 0.2040 0.4278 1.3260 0.029 Uiso 1 1 calc R
C15 C 0.0610(4) 0.5832(9) 1.3713(4) 0.0297(14) Uani 1 1 d .
H15A H 0.0089 0.4746 1.3451 0.036 Uiso 1 1 calc R
H15B H 0.0228 0.7098 1.3518 0.036 Uiso 1 1 calc R
C16 C 0.0987(5) 0.5681(14) 1.4977(5) 0.063(3) Uani 1 1 d .
H16A H 0.0527 0.6594 1.5378 0.075 Uiso 1 1 calc R
H16B H 0.0859 0.4333 1.5236 0.075 Uiso 1 1 calc R
C17 C 0.2283(4) 0.622(2) 1.5197(4) 0.040(3) Uani 1 1 d .
H17A H 0.2412 0.7282 1.5745 0.048 Uiso 1 1 calc R
H17B H 0.2748 0.5063 1.5462 0.048 Uiso 1 1 calc R
Cl1 Cl 0.58521(9) 0.6745(5) 0.57686(8) 0.0295(4) Uani 1 1 d .
N1 N 0.3720(2) 0.6581(19) 1.0362(2) 0.0159(6) Uani 1 1 d .
N2 N 0.5457(2) 0.6623(19) 1.2007(2) 0.0163(7) Uani 1 1 d .
N3 N 0.3773(3) 0.662(2) 1.3754(2) 0.0286(9) Uani 1 1 d .
H3A H 0.4070 0.5449 1.4032 0.034 Uiso 1 1 calc R
H3B H 0.4240 0.7613 1.4045 0.034 Uiso 1 1 calc R
N4 N 0.1915(2) 0.654(2) 1.2110(2) 0.0224(7) Uani 1 1 d .
H4A H 0.1607 0.7779 1.2043 0.027 Uiso 1 1 calc R
H4B H 0.1562 0.5766 1.1558 0.027 Uiso 1 1 calc R
Cl2 Cl 0.97988(11) 0.5511(2) 0.80548(11) 0.0316(3) Uani 1 1 d .
Pt1 Pt 0.370458(10) 0.66191(4) 1.205004(10) 0.01588(5) Uani 1 1 d .
O1W O 1.0177(3) 0.4518(6) 1.0601(3) 0.0318(9) Uani 1 1 d .
O2W O 0.1587(7) 0.121(3) 1.4572(7) 0.052(4) Uani 0.50 1 d P

loop_
_atom_site_aniso_label
_atom_site_aniso_U_11
_atom_site_aniso_U_22
_atom_site_aniso_U_33
_atom_site_aniso_U_23
_atom_site_aniso_U_13
_atom_site_aniso_U_12
C1 0.0200(16) 0.020(2) 0.0210(17) 0.012(5) 0.0016(14) 0.003(5)
C2 0.0249(17) 0.015(2) 0.0177(16) -0.008(5) -0.0044(14) 0.002(5)
C3 0.0290(19) 0.017(2) 0.0144(15) 0.002(5) 0.0025(14) 0.010(5)
C4 0.0250(17) 0.010(2) 0.0170(15) -0.004(5) 0.0044(13) -0.003(5)
C5 0.0205(16) 0.0107(18) 0.0166(15) 0.004(5) 0.0005(13) 0.005(5)
C6 0.0183(16) 0.0143(19) 0.0177(15) -0.001(5) 0.0015(13) -0.003(5)
C7 0.0218(16) 0.012(2) 0.0216(16) -0.002(5) 0.0026(14) 0.003(5)
C8 0.0190(16) 0.018(2) 0.0279(18) -0.004(6) 0.0007(14) -0.001(5)
C9 0.0200(17) 0.027(2) 0.0197(16) 0.002(5) -0.0061(14) -0.003(5)
C10 0.0228(17) 0.021(2) 0.0182(16) 0.001(5) -0.0009(14) -0.004(4)
C11 0.0277(18) 0.014(2) 0.0170(15) 0.004(5) 0.0051(14) 0.005(5)
C12 0.0205(16) 0.017(2) 0.0239(17) 0.006(5) 0.0071(14) -0.001(5)
C13 0.025(2) 0.040(8) 0.0181(18) 0.000(3) 0.0025(16) 0.000(3)
C14 0.021(2) 0.034(3) 0.017(2) 0.007(2) 0.0017(18) -0.002(2)
C15 0.019(2) 0.045(4) 0.026(2) 0.009(2) 0.0051(19) 0.002(2)
C16 0.029(3) 0.131(9) 0.030(3) 0.023(4) 0.009(2) 0.004(3)
C17 0.033(2) 0.067(10) 0.019(2) 0.005(3) 0.0018(18) 0.006(3)
Cl1 0.0306(5) 0.0393(11) 0.0173(4) 0.0017(9) -0.0032(4) -0.0042(10)
N1 0.0190(13) 0.0134(16) 0.0154(13) 0.007(4) 0.0015(11) 0.001(5)
N2 0.0141(13) 0.0173(19) 0.0168(13) -0.006(4) -0.0017(11) -0.001(4)
N3 0.0185(15) 0.051(3) 0.0156(14) -0.006(5) -0.0004(12) -0.008(5)
N4 0.0183(14) 0.034(2) 0.0150(14) 0.005(5) 0.0009(11) 0.004(5)
Cl2 0.0326(6) 0.0309(8) 0.0319(6) -0.0025(6) 0.0070(5) -0.0037(6)
Pt1 0.01521(7) 0.01968(9) 0.01247(7) 0.00044(18) 0.00036(5) -0.00069(18)
O1W 0.0317(19) 0.029(2) 0.0340(19) -0.0014(17) -0.0016(16) 0.0000(17)
O2W 0.049(4) 0.053(13) 0.054(4) 0.000(5) 0.008(4) 0.004(5)

loop_
_atom_type_symbol
_atom_type_description
_atom_type_scat_dispersion_real
_atom_type_scat_dispersion_imag
_atom_type_scat_source
C C 0.0033 0.0016 'International Tables Vol C Tables 4.2.6.8 and 6.1.1.4'
H H 0.0000 0.0000 'International Tables Vol C Tables 4.2.6.8 and 6.1.1.4'
N N 0.0061 0.0033 'International Tables Vol C Tables 4.2.6.8 and 6.1.1.4'
Cl Cl 0.1484 0.1585 'International Tables Vol C Tables 4.2.6.8 and 6.1.1.4'
Pt Pt -1.7033 8.3905 'International Tables Vol C Tables 4.2.6.8 and 6.1.1.4'
O O 0.0106 0.0060 'International Tables Vol C Tables 4.2.6.8 and 6.1.1.4'

loop_
_geom_angle_atom_site_label_1
_geom_angle_atom_site_label_2
_geom_angle_atom_site_label_3
_geom_angle
C2 C1 H1 119.0
N1 C1 H1 119.0
N1 C1 C2 122.1(3)
C1 C2 H2 119.7
C3 C2 C1 120.6(3)
C3 C2 H2 119.7
C2 C3 H3 120.6
C2 C3 C4 118.9(3)
C4 C3 H3 120.6
C3 C4 C11 124.5(3)
C5 C4 C3 117.6(3)
C5 C4 C11 117.9(3)
C4 C5 C6 120.8(3)
N1 C5 C4 122.8(3)
N1 C5 C6 116.4(3)
C7 C6 C5 120.4(3)
N2 C6 C5 116.7(3)
N2 C6 C7 122.9(3)
C6 C7 C8 117.0(3)
C6 C7 C12 118.2(3)
C8 C7 C12 124.5(3)
C7 C8 H8 120.6
C9 C8 C7 118.8(3)
C9 C8 H8 120.6
C8 C9 H9 119.5
C8 C9 C10 121.0(3)
C10 C9 H9 119.5
C9 C10 H10 119.6
N2 C10 C9 120.7(3)
N2 C10 H10 119.6
C4 C11 H11 119.3
C12 C11 C4 121.4(3)
C12 C11 H11 119.3
C7 C12 H12 119.4
C11 C12 C7 121.2(3)
C11 C12 H12 119.4
C14 C13 H13 108.5
C14 C13 C17 104.4(7)
C17 C13 H13 108.5
N3 C13 H13 108.5
N3 C13 C14 106.6(6)
N3 C13 C17 119.8(6)
C13 C14 H14 109.5
C13 C14 C15 102.3(4)
C15 C14 H14 109.5
N4 C14 C13 105.3(6)
N4 C14 H14 109.5
N4 C14 C15 120.1(4)
C14 C15 H15A 111.4
C14 C15 H15B 111.4
C14 C15 C16 102.0(4)
H15A C15 H15B 109.2
C16 C15 H15A 111.4
C16 C15 H15B 111.4
C15 C16 H16A 110.0
C15 C16 H16B 110.0
H16A C16 H16B 108.4
C17 C16 C15 108.4(4)
C17 C16 H16A 110.0
C17 C16 H16B 110.0
C13 C17 C16 103.2(4)
C13 C17 H17A 111.1
C13 C17 H17B 111.1
C16 C17 H17A 111.1
C16 C17 H17B 111.1
H17A C17 H17B 109.1
C1 N1 C5 118.0(3)
C1 N1 Pt1 129.7(2)
C5 N1 Pt1 112.2(2)
C6 N2 Pt1 113.1(2)
C10 N2 C6 119.1(3)
C10 N2 Pt1 127.7(2)
C13 N3 H3A 110.0
C13 N3 H3B 110.0
C13 N3 Pt1 108.5(3)
H3A N3 H3B 108.4
Pt1 N3 H3A 110.0
Pt1 N3 H3B 110.0
C14 N4 H4A 110.9
C14 N4 H4B 110.9
C14 N4 Pt1 104.4(3)
H4A N4 H4B 108.9
Pt1 N4 H4A 110.9
Pt1 N4 H4B 110.9
N1 Pt1 N3 177.2(2)
N1 Pt1 N4 98.99(11)
N2 Pt1 N1 81.52(11)
N2 Pt1 N3 95.80(11)
N2 Pt1 N4 178.5(6)
N3 Pt1 N4 83.68(12)

loop_
_geom_bond_atom_site_label_1
_geom_bond_atom_site_label_2
_geom_bond_distance
C1 H1 0.9300
C1 C2 1.398(5)
C1 N1 1.335(4)
C2 H2 0.9300
C2 C3 1.369(5)
C3 H3 0.9300
C3 C4 1.413(5)
C4 C5 1.405(4)
C4 C11 1.443(5)
C5 C6 1.420(5)
C5 N1 1.376(4)
C6 C7 1.409(5)
C6 N2 1.357(4)
C7 C8 1.413(5)
C7 C12 1.435(5)
C8 H8 0.9300
C8 C9 1.365(5)
C9 H9 0.9300
C9 C10 1.405(5)
C10 H10 0.9300
C10 N2 1.336(4)
C11 H11 0.9300
C11 C12 1.356(5)
C12 H12 0.9300
C13 H13 0.9800
C13 C14 1.507(9)
C13 C17 1.517(8)
C13 N3 1.470(6)
C14 H14 0.9800
C14 C15 1.522(6)
C14 N4 1.495(7)
C15 H15A 0.9700
C15 H15B 0.9700
C15 C16 1.534(7)
C16 H16A 0.9700
C16 H16B 0.9700
C16 C17 1.524(8)
C17 H17A 0.9700
C17 H17B 0.9700
N1 Pt1 2.029(3)
N2 Pt1 2.018(3)
N3 H3A 0.9000
N3 H3B 0.9000
N3 Pt1 2.039(3)
N4 H4A 0.9000
N4 H4B 0.9000
N4 Pt1 2.064(3)

loop_
_geom_torsion_atom_site_label_1
_geom_torsion_atom_site_label_2
_geom_torsion_atom_site_label_3
_geom_torsion_atom_site_label_4
_geom_torsion
C1 C2 C3 C4 -3.2(19)
C1 N1 Pt1 N2 -179.4(13)
C1 N1 Pt1 N3 164(13)
C1 N1 Pt1 N4 2.0(13)
C2 C1 N1 C5 -1.0(19)
C2 C1 N1 Pt1 178.1(10)
C2 C3 C4 C5 3(2)
C2 C3 C4 C11 -179.4(13)
C3 C4 C5 C6 179.5(13)
C3 C4 C5 N1 -2(2)
C3 C4 C11 C12 -177.7(13)
C4 C5 C6 C7 -0.8(19)
C4 C5 C6 N2 178.3(13)
C4 C5 N1 C1 1(2)
C4 C5 N1 Pt1 -178.2(11)
C4 C11 C12 C7 -2.4(19)
C5 C4 C11 C12 0(2)
C5 C6 C7 C8 -176.6(12)
C5 C6 C7 C12 -1.8(18)
C5 C6 N2 C10 177.4(14)
C5 C6 N2 Pt1 -0.1(14)
C5 N1 Pt1 N2 -0.2(10)
C5 N1 Pt1 N3 -16(14)
C5 N1 Pt1 N4 -178.8(10)
C6 C5 N1 C1 179.5(12)
C6 C5 N1 Pt1 0.2(15)
C6 C7 C8 C9 -6.3(18)
C6 C7 C12 C11 3.5(18)
C6 N2 Pt1 N1 0.2(9)
C6 N2 Pt1 N3 179.4(10)
C6 N2 Pt1 N4 110(10)
C7 C6 N2 C10 -4(2)
C7 C6 N2 Pt1 179.0(10)
C7 C8 C9 C10 8(2)
C8 C7 C12 C11 177.8(13)
C8 C9 C10 N2 -7(2)
C9 C10 N2 C6 5(2)
C9 C10 N2 Pt1 -178.3(12)
C10 N2 Pt1 N1 -177.0(15)
C10 N2 Pt1 N3 2.2(15)
C10 N2 Pt1 N4 -67(11)
C11 C4 C5 C6 2(2)
C11 C4 C5 N1 -179.8(12)
C12 C7 C8 C9 179.3(12)
C13 C14 C15 C16 -39.4(7)
C13 C14 N4 Pt1 50.8(7)
C13 N3 Pt1 N1 -171(13)
C13 N3 Pt1 N2 172.3(10)
C13 N3 Pt1 N4 -9.1(9)
C14 C13 C17 C16 -31.3(9)
C14 C13 N3 Pt1 39.8(10)
C14 C15 C16 C17 20.5(8)
C14 N4 Pt1 N1 155.9(7)
C14 N4 Pt1 N2 46(11)
C14 N4 Pt1 N3 -23.3(7)
C15 C14 N4 Pt1 165.3(5)
C15 C16 C17 C13 6.3(10)
C17 C13 C14 C15 44.9(7)
C17 C13 C14 N4 171.2(7)
C17 C13 N3 Pt1 157.8(9)
N1 C1 C2 C3 2.1(19)
N1 C5 C6 C7 -179.2(12)
N1 C5 C6 N2 -0.1(18)
N2 C6 C7 C8 4.3(19)
N2 C6 C7 C12 179.1(12)
N3 C13 C14 C15 172.7(7)
N3 C13 C14 N4 -61.1(9)
N3 C13 C17 C16 -150.4(10)
N4 C14 C15 C16 -155.4(7)
